data_8106633
loop_
_publ_author_name
'Nan, Li'
'Li-Fang, Zhang'
'Yun, Zhao'

_publ_section_title
;
 Crystal structure of (3,6-dioxocyclohexa-1,4-diene-1,4-bis(olato)-\k4
 O,O&#x2032;:O&#x2032;&#x2032;,O&#x2032;&#x2032;&#x2032;)-bis(tris(2-pyridylmethyl)amine-\k4
 N,N&#x2032;,N&#x2032;&#x2032;,N&#x2032;&#x2032;&#x2032;))-dizinc(II)
 bis(hexafluorophosphate(V)), C42H38F12N8O4P2Zn2
;
_journal_issue 4
_journal_name_full 'Zeitschrift f\"ur Kristallographie - New Crystal Structures'
_journal_page_first 657
_journal_page_last 659
_journal_paper_doi 10.1515/ncrs-2016-0397
_journal_volume 232
_journal_year 2017
_chemical_formula_moiety 'C42 H38 N8 O4 Zn2, 2(P F6)'
_chemical_formula_sum 'C42 H38 F12 N8 O4 P2 Zn2'
_chemical_formula_weight 1139.48
_space_group_IT_number 14
_space_group_name_Hall '-P 2ybc'
_space_group_name_H-M_alt 'P 1 21/c 1'
_symmetry_cell_setting monoclinic
_symmetry_space_group_name_Hall '-P 2ybc'
_symmetry_space_group_name_H-M 'P 1 21/c 1'
_atom_sites_solution_hydrogens geom
_atom_sites_solution_primary direct
_atom_sites_solution_secondary difmap
_cell_angle_alpha 90.00
_cell_angle_beta 91.03(3)
_cell_angle_gamma 90.00
_cell_formula_units_Z 2
_cell_length_a 11.470(2)
_cell_length_b 16.221(3)
_cell_length_c 11.548(2)
_cell_measurement_reflns_used 1236
_cell_measurement_temperature 123(2)
_cell_measurement_theta_max 26.27
_cell_measurement_theta_min 2.38
_cell_volume 2148.2(7)
_computing_cell_refinement 'SAINT-Plus (Bruker, 2001)'
_computing_data_collection 'APEX2 (Bruker, 2004)'
_computing_data_reduction SAINT-Plus
_computing_molecular_graphics 'XP (Sheldrick, 1998)'
_computing_publication_material XP
_computing_structure_refinement 'SHELXL-97 (Sheldrick, 2008)'
_computing_structure_solution 'SHELXS-97 (Sheldrick, 2008)'
_diffrn_ambient_temperature 123(2)
_diffrn_measured_fraction_theta_full 0.991
_diffrn_measured_fraction_theta_max 0.991
_diffrn_measurement_device_type 'Bruker APEX II CCD area-detector'
_diffrn_measurement_method '\f and \w scans'
_diffrn_radiation_monochromator graphite
_diffrn_radiation_source 'fine-focus sealed tube'
_diffrn_radiation_type MoK\a
_diffrn_radiation_wavelength 0.71073
_diffrn_reflns_av_R_equivalents 0.0392
_diffrn_reflns_av_sigmaI/netI 0.0270
_diffrn_reflns_limit_h_max 12
_diffrn_reflns_limit_h_min -14
_diffrn_reflns_limit_k_max 20
_diffrn_reflns_limit_k_min -21
_diffrn_reflns_limit_l_max 14
_diffrn_reflns_limit_l_min -14
_diffrn_reflns_number 20116
_diffrn_reflns_theta_full 27.59
_diffrn_reflns_theta_max 27.59
_diffrn_reflns_theta_min 3.08
_diffrn_standards_decay_% 0
_diffrn_standards_interval_count 0
_diffrn_standards_interval_time 0
_diffrn_standards_number 0
_exptl_absorpt_coefficient_mu 1.299
_exptl_absorpt_correction_T_max 0.926
_exptl_absorpt_correction_T_min 0.881
_exptl_absorpt_correction_type multi-scan
_exptl_absorpt_process_details '(SADABS; Sheldrick, 2003)'
_exptl_crystal_colour Brown
_exptl_crystal_density_diffrn 1.762
_exptl_crystal_density_method 'not measured'
_exptl_crystal_description Block
_exptl_crystal_F_000 1152
_exptl_crystal_size_max 0.10
_exptl_crystal_size_mid 0.08
_exptl_crystal_size_min 0.06
_refine_diff_density_max 0.551
_refine_diff_density_min -0.399
_refine_diff_density_rms 0.087
_refine_ls_extinction_coef 0.0126(8)
_refine_ls_extinction_expression Fc^*^=kFc[1+0.001xFc^2^\l^3^/sin(2\q)]^-1/4^
_refine_ls_extinction_method SHELXL
_refine_ls_goodness_of_fit_ref 1.038
_refine_ls_hydrogen_treatment noref
_refine_ls_matrix_type full
_refine_ls_number_parameters 317
_refine_ls_number_reflns 4916
_refine_ls_number_restraints 0
_refine_ls_restrained_S_all 1.038
_refine_ls_R_factor_all 0.0387
_refine_ls_R_factor_gt 0.0365
_refine_ls_shift/su_max 0.000
_refine_ls_shift/su_mean 0.000
_refine_ls_structure_factor_coef Fsqd
_refine_ls_weighting_details 'calc w=1/[\s^2^(Fo^2^)+(0.0483P)^2^+1.8083P] where P=(Fo^2^+2Fc^2^)/3'
_refine_ls_weighting_scheme calc
_refine_ls_wR_factor_gt 0.0886
_refine_ls_wR_factor_ref 0.0905
_reflns_number_gt 4638
_reflns_number_total 4916
_reflns_threshold_expression >2sigma(I)
_cod_data_source_file suppl_ncrs-2016-0397_suppl.cif
_cod_data_source_block zn
_cod_depositor_comments
;
The following automatic conversions were performed:

data item '_symmetry_cell_setting' value 'Monoclinic' was changed to
'monoclinic' in accordance with the built-in table derived from the
CIF Core dictionary named 'cif_core.dic' version 2.4.5 last updated
on 2014-11-21.

Automatic conversion script
Id: cif_fix_values 8738 2021-04-28 16:35:53Z antanas 
;
_cod_original_cell_volume 2148.3(7)
_cod_original_sg_symbol_H-M P21/c
_cod_database_code 8106633

loop_
_symmetry_equiv_pos_as_xyz
'x, y, z'
'-x, y+1/2, -z+1/2'
'-x, -y, -z'
'x, -y-1/2, z-1/2'

loop_
_atom_site_label
_atom_site_type_symbol
_atom_site_fract_x
_atom_site_fract_y
_atom_site_fract_z
_atom_site_U_iso_or_equiv
_atom_site_adp_type
_atom_site_occupancy
_atom_site_symmetry_multiplicity
_atom_site_calc_flag
_atom_site_refinement_flags
_atom_site_disorder_assembly
_atom_site_disorder_group
Zn1 Zn 0.840189(19) 0.076767(13) 0.711571(18) 0.01657(9) Uani 1 1 d . . .
P1 P 0.38403(5) 0.08552(3) 0.78740(5) 0.02214(13) Uani 1 1 d . . .
F1 F 0.32313(17) 0.15444(10) 0.86378(14) 0.0519(5) Uani 1 1 d . . .
F2 F 0.44543(13) 0.01763(9) 0.70837(12) 0.0364(3) Uani 1 1 d . . .
F3 F 0.37593(15) 0.14588(8) 0.67702(12) 0.0403(4) Uani 1 1 d . . .
F4 F 0.50830(14) 0.12388(11) 0.82069(14) 0.0486(4) Uani 1 1 d . . .
F5 F 0.39376(14) 0.02541(9) 0.89594(11) 0.0392(4) Uani 1 1 d . . .
F6 F 0.26042(13) 0.04717(11) 0.75133(14) 0.0436(4) Uani 1 1 d . . .
N1 N 0.72189(14) -0.02089(10) 0.73550(14) 0.0182(3) Uani 1 1 d . . .
N2 N 0.97244(14) 0.13182(10) 0.60921(14) 0.0185(3) Uani 1 1 d . . .
N3 N 0.73628(14) 0.18529(10) 0.67050(14) 0.0179(3) Uani 1 1 d . . .
N4 N 0.77588(14) 0.04880(10) 0.53041(13) 0.0165(3) Uani 1 1 d . . .
C1 C 0.75156(18) -0.04034(12) 0.52928(17) 0.0201(4) Uani 1 1 d . . .
H1A H 0.8233 -0.0703 0.5164 0.024 Uiso 1 1 calc R . .
H1B H 0.6977 -0.0530 0.4660 0.024 Uiso 1 1 calc R . .
C2 C 0.69974(17) -0.06798(12) 0.64217(17) 0.0185(4) Uani 1 1 d . . .
C3 C 0.63657(18) -0.14046(12) 0.64886(18) 0.0225(4) Uani 1 1 d . . .
H3 H 0.6211 -0.1716 0.5827 0.027 Uiso 1 1 calc R . .
C4 C 0.59659(18) -0.16590(13) 0.75589(19) 0.0253(4) Uani 1 1 d . . .
H4 H 0.5544 -0.2146 0.7626 0.030 Uiso 1 1 calc R . .
C5 C 0.62045(18) -0.11788(13) 0.85231(18) 0.0243(4) Uani 1 1 d . . .
H5 H 0.5952 -0.1339 0.9250 0.029 Uiso 1 1 calc R . .
C6 C 0.68276(17) -0.04541(13) 0.83860(18) 0.0220(4) Uani 1 1 d . . .
H6 H 0.6979 -0.0126 0.9032 0.026 Uiso 1 1 calc R . .
C7 C 0.86314(18) 0.07390(12) 0.44532(17) 0.0201(4) Uani 1 1 d . . .
H7A H 0.8235 0.0988 0.3792 0.024 Uiso 1 1 calc R . .
H7B H 0.9037 0.0253 0.4182 0.024 Uiso 1 1 calc R . .
C8 C 0.95180(16) 0.13461(12) 0.49463(17) 0.0183(4) Uani 1 1 d . . .
C9 C 1.01453(18) 0.18676(13) 0.42339(18) 0.0240(4) Uani 1 1 d . . .
H9 H 0.9993 0.1880 0.3440 0.029 Uiso 1 1 calc R . .
C10 C 1.10015(19) 0.23688(13) 0.4723(2) 0.0278(5) Uani 1 1 d . . .
H10 H 1.1419 0.2731 0.4264 0.033 Uiso 1 1 calc R . .
C11 C 1.12267(18) 0.23240(13) 0.5900(2) 0.0266(4) Uani 1 1 d . . .
H11 H 1.1806 0.2648 0.6244 0.032 Uiso 1 1 calc R . .
C12 C 1.05761(17) 0.17906(13) 0.65541(18) 0.0226(4) Uani 1 1 d . . .
H12 H 1.0732 0.1756 0.7346 0.027 Uiso 1 1 calc R . .
C14 C 0.67972(16) 0.18154(12) 0.56769(16) 0.0172(4) Uani 1 1 d . . .
C13 C 0.66592(17) 0.09603(12) 0.51756(17) 0.0193(4) Uani 1 1 d . . .
H13A H 0.6040 0.0673 0.5570 0.023 Uiso 1 1 calc R . .
H13B H 0.6443 0.1000 0.4362 0.023 Uiso 1 1 calc R . .
C15 C 0.63544(17) 0.25110(12) 0.51242(17) 0.0205(4) Uani 1 1 d . . .
H15 H 0.5972 0.2467 0.4410 0.025 Uiso 1 1 calc R . .
C16 C 0.64919(17) 0.32732(13) 0.56570(18) 0.0228(4) Uani 1 1 d . . .
H16 H 0.6214 0.3750 0.5300 0.027 Uiso 1 1 calc R . .
C17 C 0.70498(18) 0.33115(13) 0.67285(18) 0.0239(4) Uani 1 1 d . . .
H17 H 0.7138 0.3813 0.7111 0.029 Uiso 1 1 calc R . .
C18 C 0.74750(17) 0.25896(12) 0.72232(17) 0.0204(4) Uani 1 1 d . . .
H18 H 0.7852 0.2618 0.7942 0.024 Uiso 1 1 calc R . .
C19 C 1.04370(18) -0.07384(12) 0.94386(17) 0.0194(4) Uani 1 1 d . . .
H19 H 1.0702 -0.1213 0.9076 0.023 Uiso 1 1 calc R . .
C20 C 0.98441(16) -0.01355(12) 0.87799(16) 0.0180(4) Uani 1 1 d . . .
C21 C 0.93671(16) 0.06383(12) 0.93883(17) 0.0181(4) Uani 1 1 d . . .
O1 O 0.88071(12) 0.11481(9) 0.87468(12) 0.0204(3) Uani 1 1 d . . .
O2 O 0.96676(12) -0.01778(9) 0.77056(11) 0.0203(3) Uani 1 1 d . . .

loop_
_atom_site_aniso_label
_atom_site_aniso_U_11
_atom_site_aniso_U_22
_atom_site_aniso_U_33
_atom_site_aniso_U_23
_atom_site_aniso_U_13
_atom_site_aniso_U_12
Zn1 0.01885(14) 0.01779(14) 0.01298(13) 0.00057(8) -0.00220(9) -0.00034(8)
P1 0.0286(3) 0.0187(3) 0.0190(3) -0.00125(19) -0.0030(2) 0.00199(19)
F1 0.0797(12) 0.0398(8) 0.0363(8) -0.0074(7) 0.0058(8) 0.0282(8)
F2 0.0420(8) 0.0382(8) 0.0290(7) -0.0087(6) 0.0006(6) 0.0107(6)
F3 0.0690(10) 0.0244(7) 0.0271(7) 0.0048(6) -0.0131(7) -0.0074(7)
F4 0.0461(9) 0.0526(10) 0.0465(9) -0.0046(7) -0.0185(7) -0.0162(8)
F5 0.0653(10) 0.0292(7) 0.0230(7) 0.0053(5) -0.0012(6) 0.0067(7)
F6 0.0284(7) 0.0533(9) 0.0491(9) 0.0053(8) -0.0032(6) -0.0077(7)
N1 0.0184(7) 0.0183(8) 0.0178(8) 0.0016(6) 0.0001(6) 0.0011(6)
N2 0.0195(8) 0.0183(8) 0.0177(8) 0.0002(6) -0.0011(6) 0.0014(6)
N3 0.0177(7) 0.0189(8) 0.0169(8) 0.0008(6) 0.0004(6) 0.0010(6)
N4 0.0195(8) 0.0156(7) 0.0145(7) -0.0004(6) -0.0004(6) -0.0005(6)
C1 0.0256(10) 0.0180(9) 0.0168(9) -0.0025(7) 0.0005(7) 0.0001(7)
C2 0.0180(9) 0.0182(9) 0.0193(9) -0.0002(7) -0.0011(7) 0.0028(7)
C3 0.0236(10) 0.0182(9) 0.0256(10) -0.0021(8) -0.0002(8) 0.0010(7)
C4 0.0240(10) 0.0189(10) 0.0333(12) 0.0035(8) 0.0034(8) -0.0003(8)
C5 0.0245(10) 0.0269(10) 0.0218(10) 0.0060(8) 0.0037(8) 0.0018(8)
C6 0.0222(9) 0.0246(10) 0.0192(9) 0.0027(8) 0.0011(7) 0.0003(8)
C7 0.0217(9) 0.0243(10) 0.0144(9) 0.0009(7) 0.0007(7) -0.0022(7)
C8 0.0181(9) 0.0173(9) 0.0195(9) 0.0012(7) -0.0009(7) 0.0029(7)
C9 0.0239(10) 0.0252(10) 0.0228(10) 0.0066(8) -0.0004(8) 0.0007(8)
C10 0.0232(10) 0.0213(10) 0.0389(12) 0.0087(9) 0.0020(9) -0.0016(8)
C11 0.0191(9) 0.0214(10) 0.0391(12) -0.0028(9) -0.0031(8) -0.0017(8)
C12 0.0194(9) 0.0253(10) 0.0229(10) -0.0034(8) -0.0039(7) 0.0014(8)
C14 0.0149(8) 0.0198(9) 0.0169(9) 0.0013(7) 0.0006(7) 0.0005(7)
C13 0.0180(9) 0.0204(9) 0.0192(9) -0.0001(7) -0.0049(7) 0.0008(7)
C15 0.0195(9) 0.0233(10) 0.0187(9) 0.0018(7) -0.0008(7) 0.0018(7)
C16 0.0213(9) 0.0216(10) 0.0255(10) 0.0053(8) 0.0009(8) 0.0040(8)
C17 0.0250(10) 0.0201(10) 0.0266(10) -0.0035(8) 0.0026(8) 0.0029(8)
C18 0.0207(9) 0.0227(10) 0.0177(9) -0.0016(7) -0.0002(7) -0.0012(7)
C19 0.0227(9) 0.0191(9) 0.0162(9) -0.0032(7) -0.0022(7) 0.0023(7)
C20 0.0178(8) 0.0205(9) 0.0155(9) -0.0001(7) -0.0013(7) -0.0018(7)
C21 0.0169(9) 0.0187(9) 0.0185(9) 0.0011(7) -0.0009(7) 0.0001(7)
O1 0.0254(7) 0.0193(7) 0.0162(7) 0.0006(5) -0.0055(5) 0.0028(5)
O2 0.0226(7) 0.0241(7) 0.0141(6) -0.0002(5) -0.0025(5) 0.0034(5)

loop_
_atom_type_symbol
_atom_type_description
_atom_type_scat_dispersion_real
_atom_type_scat_dispersion_imag
_atom_type_scat_source
C C 0.0033 0.0016 'International Tables Vol C Tables 4.2.6.8 and 6.1.1.4'
H H 0.0000 0.0000 'International Tables Vol C Tables 4.2.6.8 and 6.1.1.4'
N N 0.0061 0.0033 'International Tables Vol C Tables 4.2.6.8 and 6.1.1.4'
O O 0.0106 0.0060 'International Tables Vol C Tables 4.2.6.8 and 6.1.1.4'
F F 0.0171 0.0103 'International Tables Vol C Tables 4.2.6.8 and 6.1.1.4'
P P 0.1023 0.0942 'International Tables Vol C Tables 4.2.6.8 and 6.1.1.4'
Zn Zn 0.2839 1.4301 'International Tables Vol C Tables 4.2.6.8 and 6.1.1.4'

loop_
_geom_angle_atom_site_label_1
_geom_angle_atom_site_label_2
_geom_angle_atom_site_label_3
_geom_angle
_geom_angle_site_symmetry_1
_geom_angle_site_symmetry_3
O1 Zn1 N1 104.14(6) . .
O1 Zn1 N2 103.51(6) . .
N1 Zn1 N2 148.48(6) . .
O1 Zn1 N3 94.12(6) . .
N1 Zn1 N3 106.60(6) . .
N2 Zn1 N3 86.14(6) . .
O1 Zn1 O2 77.68(6) . .
N1 Zn1 O2 81.89(6) . .
N2 Zn1 O2 89.52(6) . .
N3 Zn1 O2 169.58(6) . .
O1 Zn1 N4 171.84(6) . .
N1 Zn1 N4 76.67(6) . .
N2 Zn1 N4 78.12(6) . .
N3 Zn1 N4 77.95(6) . .
O2 Zn1 N4 110.41(6) . .
F5 P1 F1 91.10(8) . .
F5 P1 F4 89.97(9) . .
F1 P1 F4 89.52(10) . .
F5 P1 F6 90.92(9) . .
F1 P1 F6 91.24(10) . .
F4 P1 F6 178.81(9) . .
F5 P1 F2 90.12(8) . .
F1 P1 F2 178.77(9) . .
F4 P1 F2 90.31(9) . .
F6 P1 F2 88.91(9) . .
F5 P1 F3 179.20(9) . .
F1 P1 F3 89.54(9) . .
F4 P1 F3 89.55(9) . .
F6 P1 F3 89.55(9) . .
F2 P1 F3 89.24(8) . .
C6 N1 C2 118.89(17) . .
C6 N1 Zn1 124.49(14) . .
C2 N1 Zn1 115.83(13) . .
C8 N2 C12 119.12(17) . .
C8 N2 Zn1 116.47(13) . .
C12 N2 Zn1 122.48(14) . .
C18 N3 C14 118.37(17) . .
C18 N3 Zn1 125.19(13) . .
C14 N3 Zn1 114.22(13) . .
C7 N4 C1 113.36(15) . .
C7 N4 C13 112.20(15) . .
C1 N4 C13 110.26(15) . .
C7 N4 Zn1 110.42(12) . .
C1 N4 Zn1 105.36(11) . .
C13 N4 Zn1 104.66(11) . .
N4 C1 C2 111.18(16) . .
N4 C1 H1A 109.4 . .
C2 C1 H1A 109.4 . .
N4 C1 H1B 109.4 . .
C2 C1 H1B 109.4 . .
H1A C1 H1B 108.0 . .
N1 C2 C3 122.05(19) . .
N1 C2 C1 116.91(17) . .
C3 C2 C1 120.99(18) . .
C2 C3 C4 118.93(19) . .
C2 C3 H3 120.5 . .
C4 C3 H3 120.5 . .
C5 C4 C3 119.06(19) . .
C5 C4 H4 120.5 . .
C3 C4 H4 120.5 . .
C4 C5 C6 118.74(19) . .
C4 C5 H5 120.6 . .
C6 C5 H5 120.6 . .
N1 C6 C5 122.3(2) . .
N1 C6 H6 118.8 . .
C5 C6 H6 118.8 . .
N4 C7 C8 112.81(16) . .
N4 C7 H7A 109.0 . .
C8 C7 H7A 109.0 . .
N4 C7 H7B 109.0 . .
C8 C7 H7B 109.0 . .
H7A C7 H7B 107.8 . .
N2 C8 C9 121.37(18) . .
N2 C8 C7 116.95(17) . .
C9 C8 C7 121.53(18) . .
C10 C9 C8 119.1(2) . .
C10 C9 H9 120.5 . .
C8 C9 H9 120.5 . .
C11 C10 C9 119.2(2) . .
C11 C10 H10 120.4 . .
C9 C10 H10 120.4 . .
C12 C11 C10 118.65(19) . .
C12 C11 H11 120.7 . .
C10 C11 H11 120.7 . .
N2 C12 C11 122.50(19) . .
N2 C12 H12 118.7 . .
C11 C12 H12 118.7 . .
N3 C14 C15 122.43(18) . .
N3 C14 C13 115.20(16) . .
C15 C14 C13 122.37(17) . .
N4 C13 C14 110.71(15) . .
N4 C13 H13A 109.5 . .
C14 C13 H13A 109.5 . .
N4 C13 H13B 109.5 . .
C14 C13 H13B 109.5 . .
H13A C13 H13B 108.1 . .
C16 C15 C14 118.83(19) . .
C16 C15 H15 120.6 . .
C14 C15 H15 120.6 . .
C17 C16 C15 118.89(19) . .
C17 C16 H16 120.6 . .
C15 C16 H16 120.6 . .
C16 C17 C18 118.91(19) . .
C16 C17 H17 120.5 . .
C18 C17 H17 120.5 . .
N3 C18 C17 122.54(18) . .
N3 C18 H18 118.7 . .
C17 C18 H18 118.7 . .
C21 C19 C20 121.20(18) 3_757 .
C21 C19 H19 119.4 3_757 .
C20 C19 H19 119.4 . .
O2 C20 C19 124.35(18) . .
O2 C20 C21 116.24(17) . .
C19 C20 C21 119.41(17) . .
O1 C21 C19 124.44(18) . 3_757
O1 C21 C20 116.21(17) . .
C19 C21 C20 119.35(17) 3_757 .
C21 O1 Zn1 116.52(13) . .
C20 O2 Zn1 111.09(12) . .

loop_
_geom_bond_atom_site_label_1
_geom_bond_atom_site_label_2
_geom_bond_distance
_geom_bond_site_symmetry_2
Zn1 O1 2.0282(14) .
Zn1 N1 2.1073(17) .
Zn1 N2 2.1355(17) .
Zn1 N3 2.1735(16) .
Zn1 O2 2.2111(14) .
Zn1 N4 2.2519(16) .
P1 F5 1.5904(14) .
P1 F1 1.5931(15) .
P1 F4 1.5960(16) .
P1 F6 1.5968(16) .
P1 F2 1.6015(14) .
P1 F3 1.6086(14) .
N1 C6 1.340(3) .
N1 C2 1.342(3) .
N2 C8 1.341(3) .
N2 C12 1.344(3) .
N3 C18 1.342(3) .
N3 C14 1.344(2) .
N4 C7 1.473(2) .
N4 C1 1.473(2) .
N4 C13 1.481(2) .
C1 C2 1.510(3) .
C1 H1A 0.9700 .
C1 H1B 0.9700 .
C2 C3 1.384(3) .
C3 C4 1.389(3) .
C3 H3 0.9300 .
C4 C5 1.382(3) .
C4 H4 0.9300 .
C5 C6 1.386(3) .
C5 H5 0.9300 .
C6 H6 0.9300 .
C7 C8 1.519(3) .
C7 H7A 0.9700 .
C7 H7B 0.9700 .
C8 C9 1.390(3) .
C9 C10 1.387(3) .
C9 H9 0.9300 .
C10 C11 1.381(3) .
C10 H10 0.9300 .
C11 C12 1.377(3) .
C11 H11 0.9300 .
C12 H12 0.9300 .
C14 C15 1.388(3) .
C14 C13 1.510(3) .
C13 H13A 0.9700 .
C13 H13B 0.9700 .
C15 C16 1.389(3) .
C15 H15 0.9300 .
C16 C17 1.384(3) .
C16 H16 0.9300 .
C17 C18 1.388(3) .
C17 H17 0.9300 .
C18 H18 0.9300 .
C19 C21 1.379(3) 3_757
C19 C20 1.407(3) .
C19 H19 0.9300 .
C20 O2 1.255(2) .
C20 C21 1.544(3) .
C21 O1 1.276(2) .
C21 C19 1.379(3) 3_757
